data_1507883
loop_
_publ_author_name
'Li, Ming'
'Cao, Han'
'Wang, Yong'
'Lv, Xiu-Liang'
'Wen, Li-Rong'

_publ_section_title
;
 One-pot multicomponent cascade reaction of N,S-ketene acetal:
 solvent-free synthesis of imidazo[1,2-a]thiochromeno[3,2-e]pyridines.
;
_journal_issue 13
_journal_name_full 'Organic letters'
_journal_page_first 3470
_journal_page_last 3473
_journal_paper_doi 10.1021/ol301441v
_journal_volume 14
_journal_year 2012
_chemical_formula_moiety 'C23 H17 N3 O3 S2'
_chemical_formula_sum 'C23 H17 N3 O3 S2'
_chemical_formula_weight 447.52
_chemical_name_systematic
; 
 ? 
;
_space_group_IT_number 2
_symmetry_cell_setting triclinic
_symmetry_space_group_name_Hall '-P 1'
_symmetry_space_group_name_H-M 'P -1'
_atom_sites_solution_hydrogens geom
_atom_sites_solution_primary direct
_atom_sites_solution_secondary difmap
_audit_creation_method SHELXL-97
_cell_angle_alpha 72.81(3)
_cell_angle_beta 70.62(3)
_cell_angle_gamma 67.65(3)
_cell_formula_units_Z 2
_cell_length_a 10.776(2)
_cell_length_b 10.992(2)
_cell_length_c 11.889(2)
_cell_measurement_reflns_used 3796
_cell_measurement_temperature 173(2)
_cell_measurement_theta_max 27.4629
_cell_measurement_theta_min 2.0420
_cell_volume 1205.3(5)
_computing_cell_refinement 'CrystalClear (Rigaku Inc., 2008)'
_computing_data_collection 'CrystalClear (Rigaku Inc., 2008)'
_computing_data_reduction 'CrystalClear (Rigaku Inc., 2008)'
_computing_molecular_graphics
;
 Mercury: visualization and analysis of crystal structures, C. F. Macrae,
 P. R. Edgington, P. McCabe, E. Pidcock, G. P. Shields, R. Taylor,
 M. Towler and J. van de Streek, J. Appl. Cryst., 39, 453-457, 2006.
;
_computing_publication_material 'SHELX-97 (Sheldrick, 2008)'
_computing_structure_refinement 'SHELX-97 (Sheldrick, 2008)'
_computing_structure_solution 'SHELX-97 (Sheldrick, 2008)'
_diffrn_ambient_temperature 173(2)
_diffrn_detector_area_resol_mean 28.5714
_diffrn_measured_fraction_theta_full 0.992
_diffrn_measured_fraction_theta_max 0.992
_diffrn_measurement_device_type 'MM007HF + CCD (Saturn724+)'
_diffrn_measurement_method '\w scans at fixed \c = 45\%'
_diffrn_radiation_monochromator Confocal
_diffrn_radiation_source 'Rotating Anode'
_diffrn_radiation_type MoK\a
_diffrn_radiation_wavelength 0.71073
_diffrn_reflns_av_R_equivalents 0.0580
_diffrn_reflns_av_sigmaI/netI 0.0605
_diffrn_reflns_limit_h_max 13
_diffrn_reflns_limit_h_min -13
_diffrn_reflns_limit_k_max 14
_diffrn_reflns_limit_k_min -14
_diffrn_reflns_limit_l_max 15
_diffrn_reflns_limit_l_min -15
_diffrn_reflns_number 14387
_diffrn_reflns_theta_full 27.48
_diffrn_reflns_theta_max 27.48
_diffrn_reflns_theta_min 2.04
_exptl_absorpt_coefficient_mu 0.248
_exptl_absorpt_correction_T_max 1.0000
_exptl_absorpt_correction_T_min 0.7427
_exptl_absorpt_correction_type multi-scan
_exptl_absorpt_process_details 'CrystalClear (Rigaku Inc., 2008)'
_exptl_crystal_colour 'light yellow'
_exptl_crystal_density_diffrn 1.233
_exptl_crystal_density_method 'not measured'
_exptl_crystal_description block
_exptl_crystal_F_000 464
_exptl_crystal_size_max 0.22
_exptl_crystal_size_mid 0.08
_exptl_crystal_size_min 0.06
_platon_squeeze_details
;
The unit cell contains two DMF molecules which have been 
treated as a diffuse conteibution to the scattering without specific 
atom positions by SQUEEZE/PLATON.
;
_refine_diff_density_max 0.557
_refine_diff_density_min -0.283
_refine_diff_density_rms 0.071
_refine_ls_extinction_method none
_refine_ls_goodness_of_fit_ref 1.095
_refine_ls_hydrogen_treatment constr
_refine_ls_matrix_type full
_refine_ls_number_parameters 282
_refine_ls_number_reflns 5486
_refine_ls_number_restraints 0
_refine_ls_restrained_S_all 1.095
_refine_ls_R_factor_all 0.0870
_refine_ls_R_factor_gt 0.0680
_refine_ls_shift/su_max 0.000
_refine_ls_shift/su_mean 0.000
_refine_ls_structure_factor_coef Fsqd
_refine_ls_weighting_details 'calc w=1/[\s^2^(Fo^2^)+(0.0760P)^2^+0.7501P] where P=(Fo^2^+2Fc^2^)/3'
_refine_ls_weighting_scheme calc
_refine_ls_wR_factor_gt 0.1627
_refine_ls_wR_factor_ref 0.1753
_reflns_number_gt 4358
_reflns_number_total 5486
_reflns_threshold_expression >2sigma(I)
_cod_data_source_file ol301441v_si_001.cif
_cod_data_source_block a_for_compound_4bb
_cod_depositor_comments 'Adding full bibliography for 1507882--1507883.cif.'
_cod_original_cell_volume 1205.4(4)
_cod_original_sg_symbol_H-M P-1
_cod_database_code 1507883

loop_
_symmetry_equiv_pos_as_xyz
'x, y, z'
'-x, -y, -z'

loop_
_atom_site_label
_atom_site_type_symbol
_atom_site_fract_x
_atom_site_fract_y
_atom_site_fract_z
_atom_site_U_iso_or_equiv
_atom_site_adp_type
_atom_site_occupancy
_atom_site_symmetry_multiplicity
_atom_site_calc_flag
_atom_site_refinement_flags
S1 S 0.24613(7) 0.79048(7) 0.32135(6) 0.0338(2) Uani 1 1 d .
S2 S 0.76127(7) 0.58171(8) 0.40038(7) 0.0403(2) Uani 1 1 d .
O1 O -0.1825(2) 0.9879(2) 0.1111(2) 0.0527(6) Uani 1 1 d .
O2 O 0.10304(19) 0.81399(19) 0.71162(18) 0.0343(4) Uani 1 1 d .
O3 O -0.1649(3) 0.3526(2) 0.91246(19) 0.0486(6) Uani 1 1 d .
N1 N -0.4662(2) 0.9726(3) 0.6309(2) 0.0407(6) Uani 1 1 d .
N2 N -0.0203(2) 0.8665(2) 0.3501(2) 0.0311(5) Uani 1 1 d .
N3 N -0.2316(2) 0.9512(2) 0.3203(2) 0.0338(5) Uani 1 1 d .
H3 H -0.3225 0.9756 0.3364 0.041 Uiso 1 1 calc R
C1 C -0.1472(3) 0.9528(3) 0.2048(3) 0.0380(7) Uani 1 1 d .
C2 C 0.0010(3) 0.9027(3) 0.2179(3) 0.0359(6) Uani 1 1 d .
H2A H 0.0578 0.8241 0.1792 0.043 Uiso 1 1 calc R
H2B H 0.0456 0.9741 0.1825 0.043 Uiso 1 1 calc R
C3 C -0.1595(3) 0.9076(2) 0.4080(3) 0.0303(6) Uani 1 1 d .
C4 C -0.2060(3) 0.9024(2) 0.5283(3) 0.0295(6) Uani 1 1 d .
C5 C -0.3509(3) 0.9422(3) 0.5843(3) 0.0316(6) Uani 1 1 d .
C6 C -0.1069(2) 0.8460(2) 0.6104(2) 0.0282(5) Uani 1 1 d .
H6 H -0.1295 0.9129 0.6616 0.034 Uiso 1 1 calc R
C7 C 0.0434(2) 0.8233(2) 0.5365(2) 0.0270(5) Uani 1 1 d .
C8 C 0.0787(2) 0.8294(2) 0.4143(2) 0.0275(5) Uani 1 1 d .
C9 C 0.3474(3) 0.7391(3) 0.4258(3) 0.0285(5) Uani 1 1 d .
C10 C 0.2935(3) 0.7516(3) 0.5470(2) 0.0280(5) Uani 1 1 d .
C11 C 0.1433(3) 0.7987(2) 0.6044(2) 0.0281(5) Uani 1 1 d .
C12 C 0.4907(3) 0.6881(3) 0.3772(3) 0.0316(6) Uani 1 1 d .
H12 H 0.5256 0.6802 0.2942 0.038 Uiso 1 1 calc R
C13 C 0.5805(3) 0.6497(3) 0.4500(3) 0.0312(6) Uani 1 1 d .
C14 C 0.5279(3) 0.6643(3) 0.5720(3) 0.0355(6) Uani 1 1 d .
H14 H 0.5895 0.6398 0.6223 0.043 Uiso 1 1 calc R
C15 C 0.3879(3) 0.7138(3) 0.6186(3) 0.0332(6) Uani 1 1 d .
H15 H 0.3537 0.7228 0.7013 0.040 Uiso 1 1 calc R
C16 C 0.7847(3) 0.5626(4) 0.2499(3) 0.0481(8) Uani 1 1 d .
H16B H 0.7573 0.6511 0.1983 0.072 Uiso 1 1 calc R
H16A H 0.7272 0.5106 0.2521 0.072 Uiso 1 1 calc R
H16C H 0.8823 0.5155 0.2169 0.072 Uiso 1 1 calc R
C17 C -0.1242(2) 0.7152(2) 0.6955(2) 0.0259(5) Uani 1 1 d .
C18 C -0.1167(3) 0.6113(3) 0.6479(2) 0.0301(6) Uani 1 1 d .
H18 H -0.1004 0.6221 0.5624 0.036 Uiso 1 1 calc R
C19 C -0.1325(3) 0.4925(3) 0.7218(3) 0.0323(6) Uani 1 1 d .
H19 H -0.1289 0.4230 0.6875 0.039 Uiso 1 1 calc R
C20 C -0.1536(3) 0.4746(3) 0.8467(3) 0.0338(6) Uani 1 1 d .
C21 C -0.1621(3) 0.5779(3) 0.8970(3) 0.0396(7) Uani 1 1 d .
H21 H -0.1772 0.5668 0.9823 0.047 Uiso 1 1 calc R
C22 C -0.1481(3) 0.6974(3) 0.8203(3) 0.0364(6) Uani 1 1 d .
H22 H -0.1551 0.7686 0.8543 0.044 Uiso 1 1 calc R
C23 C -0.1497(6) 0.3173(4) 1.0350(3) 0.0799(14) Uani 1 1 d .
H23B H -0.0663 0.3334 1.0352 0.120 Uiso 1 1 calc R
H23A H -0.1414 0.2223 1.0673 0.120 Uiso 1 1 calc R
H23C H -0.2310 0.3722 1.0859 0.120 Uiso 1 1 calc R

loop_
_atom_site_aniso_label
_atom_site_aniso_U_11
_atom_site_aniso_U_22
_atom_site_aniso_U_33
_atom_site_aniso_U_23
_atom_site_aniso_U_13
_atom_site_aniso_U_12
S1 0.0229(3) 0.0420(4) 0.0325(4) -0.0118(3) -0.0060(3) -0.0032(3)
S2 0.0244(3) 0.0509(5) 0.0450(5) -0.0187(4) -0.0089(3) -0.0038(3)
O1 0.0419(12) 0.0674(16) 0.0460(14) -0.0069(12) -0.0221(11) -0.0075(11)
O2 0.0274(9) 0.0423(11) 0.0341(11) -0.0126(9) -0.0041(8) -0.0111(8)
O3 0.0775(16) 0.0339(11) 0.0331(12) -0.0016(9) -0.0083(11) -0.0244(11)
N1 0.0268(12) 0.0494(15) 0.0433(15) -0.0078(12) -0.0082(11) -0.0105(10)
N2 0.0234(11) 0.0309(11) 0.0346(13) -0.0059(9) -0.0090(9) -0.0025(8)
N3 0.0237(11) 0.0326(12) 0.0415(14) -0.0033(10) -0.0123(10) -0.0042(9)
C1 0.0339(15) 0.0345(15) 0.0435(18) -0.0093(13) -0.0129(13) -0.0045(11)
C2 0.0281(13) 0.0392(15) 0.0358(16) -0.0092(12) -0.0103(11) -0.0022(11)
C3 0.0247(12) 0.0227(12) 0.0420(16) -0.0024(11) -0.0128(11) -0.0048(9)
C4 0.0229(12) 0.0235(12) 0.0383(15) -0.0019(11) -0.0092(11) -0.0052(9)
C5 0.0274(14) 0.0298(13) 0.0378(15) -0.0027(11) -0.0126(11) -0.0084(10)
C6 0.0216(12) 0.0259(12) 0.0339(14) -0.0068(10) -0.0048(10) -0.0052(9)
C7 0.0225(12) 0.0224(11) 0.0350(14) -0.0066(10) -0.0051(10) -0.0066(9)
C8 0.0226(12) 0.0229(12) 0.0354(14) -0.0072(10) -0.0069(10) -0.0043(9)
C9 0.0245(12) 0.0275(12) 0.0347(14) -0.0077(11) -0.0094(10) -0.0065(10)
C10 0.0239(12) 0.0280(12) 0.0324(14) -0.0069(10) -0.0067(10) -0.0077(10)
C11 0.0239(12) 0.0263(12) 0.0332(14) -0.0064(10) -0.0046(10) -0.0087(10)
C12 0.0271(13) 0.0348(14) 0.0311(15) -0.0101(11) -0.0058(11) -0.0062(10)
C13 0.0223(12) 0.0298(13) 0.0393(16) -0.0081(11) -0.0058(11) -0.0064(10)
C14 0.0250(13) 0.0455(16) 0.0374(16) -0.0095(13) -0.0110(11) -0.0087(11)
C15 0.0268(13) 0.0400(15) 0.0313(15) -0.0091(12) -0.0054(11) -0.0088(11)
C16 0.0274(15) 0.066(2) 0.0470(19) -0.0257(16) -0.0032(13) -0.0050(14)
C17 0.0191(11) 0.0240(12) 0.0335(14) -0.0062(10) -0.0071(10) -0.0046(9)
C18 0.0316(13) 0.0321(13) 0.0276(14) -0.0022(11) -0.0125(11) -0.0093(10)
C19 0.0396(15) 0.0288(13) 0.0327(15) -0.0071(11) -0.0137(12) -0.0102(11)
C20 0.0376(15) 0.0305(13) 0.0298(14) -0.0035(11) -0.0052(11) -0.0114(11)
C21 0.0488(17) 0.0396(16) 0.0278(15) -0.0068(12) -0.0017(12) -0.0177(13)
C22 0.0392(15) 0.0315(14) 0.0379(16) -0.0145(12) -0.0003(12) -0.0127(11)
C23 0.148(5) 0.055(2) 0.040(2) 0.0083(18) -0.025(2) -0.047(3)

loop_
_atom_type_symbol
_atom_type_description
_atom_type_scat_dispersion_real
_atom_type_scat_dispersion_imag
_atom_type_scat_source
C C 0.0033 0.0016 'International Tables Vol C Tables 4.2.6.8 and 6.1.1.4'
H H 0.0000 0.0000 'International Tables Vol C Tables 4.2.6.8 and 6.1.1.4'
N N 0.0061 0.0033 'International Tables Vol C Tables 4.2.6.8 and 6.1.1.4'
O O 0.0106 0.0060 'International Tables Vol C Tables 4.2.6.8 and 6.1.1.4'
S S 0.1246 0.1234 'International Tables Vol C Tables 4.2.6.8 and 6.1.1.4'

loop_
_geom_angle_atom_site_label_1
_geom_angle_atom_site_label_2
_geom_angle_atom_site_label_3
_geom_angle
C8 S1 C9 102.23(13)
C13 S2 C16 102.92(14)
C20 O3 C23 116.9(2)
C8 N2 C3 120.1(2)
C8 N2 C2 126.7(2)
C3 N2 C2 111.1(2)
C3 N3 C1 113.0(2)
C3 N3 H3 123.5
C1 N3 H3 123.5
O1 C1 N3 127.1(3)
O1 C1 C2 126.4(3)
N3 C1 C2 106.5(2)
N2 C2 C1 101.6(2)
N2 C2 H2A 111.4
C1 C2 H2A 111.4
N2 C2 H2B 111.4
C1 C2 H2B 111.4
H2A C2 H2B 109.3
C4 C3 N3 129.9(2)
C4 C3 N2 123.0(2)
N3 C3 N2 107.1(2)
C3 C4 C5 120.9(2)
C3 C4 C6 121.3(2)
C5 C4 C6 117.7(2)
N1 C5 C4 178.8(3)
C4 C6 C7 111.3(2)
C4 C6 C17 111.1(2)
C7 C6 C17 110.1(2)
C4 C6 H6 108.1
C7 C6 H6 108.1
C17 C6 H6 108.1
C8 C7 C11 123.0(2)
C8 C7 C6 121.2(2)
C11 C7 C6 115.7(2)
C7 C8 N2 121.7(2)
C7 C8 S1 126.2(2)
N2 C8 S1 112.09(19)
C10 C9 C12 121.3(2)
C10 C9 S1 123.69(19)
C12 C9 S1 115.0(2)
C9 C10 C15 117.5(2)
C9 C10 C11 123.6(2)
C15 C10 C11 118.9(2)
O2 C11 C7 120.2(2)
O2 C11 C10 119.8(2)
C7 C11 C10 120.0(2)
C13 C12 C9 119.9(3)
C13 C12 H12 120.1
C9 C12 H12 120.1
C12 C13 C14 119.5(2)
C12 C13 S2 124.0(2)
C14 C13 S2 116.4(2)
C15 C14 C13 120.1(3)
C15 C14 H14 119.9
C13 C14 H14 119.9
C14 C15 C10 121.6(3)
C14 C15 H15 119.2
C10 C15 H15 119.2
S2 C16 H16B 109.5
S2 C16 H16A 109.5
H16B C16 H16A 109.5
S2 C16 H16C 109.5
H16B C16 H16C 109.5
H16A C16 H16C 109.5
C18 C17 C22 118.4(2)
C18 C17 C6 119.8(2)
C22 C17 C6 121.8(2)
C19 C18 C17 121.3(3)
C19 C18 H18 119.3
C17 C18 H18 119.3
C18 C19 C20 119.8(2)
C18 C19 H19 120.1
C20 C19 H19 120.1
O3 C20 C19 115.7(2)
O3 C20 C21 124.3(3)
C19 C20 C21 120.0(2)
C22 C21 C20 118.9(3)
C22 C21 H21 120.5
C20 C21 H21 120.5
C17 C22 C21 121.5(3)
C17 C22 H22 119.2
C21 C22 H22 119.2
O3 C23 H23B 109.5
O3 C23 H23A 109.5
H23B C23 H23A 109.5
O3 C23 H23C 109.5
H23B C23 H23C 109.5
H23A C23 H23C 109.5

loop_
_geom_bond_atom_site_label_1
_geom_bond_atom_site_label_2
_geom_bond_distance
S1 C8 1.741(3)
S1 C9 1.752(3)
S2 C13 1.758(3)
S2 C16 1.786(3)
O1 C1 1.205(4)
O2 C11 1.243(3)
O3 C20 1.366(3)
O3 C23 1.441(4)
N1 C5 1.140(3)
N2 C8 1.382(3)
N2 C3 1.383(3)
N2 C2 1.463(4)
N3 C3 1.370(4)
N3 C1 1.371(4)
N3 H3 0.8800
C1 C2 1.525(4)
C2 H2A 0.9900
C2 H2B 0.9900
C3 C4 1.341(4)
C4 C5 1.426(4)
C4 C6 1.520(4)
C6 C7 1.528(3)
C6 C17 1.531(3)
C6 H6 1.0000
C7 C8 1.362(4)
C7 C11 1.453(4)
C9 C10 1.391(4)
C9 C12 1.405(4)
C10 C15 1.405(4)
C10 C11 1.481(3)
C12 C13 1.376(4)
C12 H12 0.9500
C13 C14 1.405(4)
C14 C15 1.371(4)
C14 H14 0.9500
C15 H15 0.9500
C16 H16B 0.9800
C16 H16A 0.9800
C16 H16C 0.9800
C17 C18 1.383(4)
C17 C22 1.386(4)
C18 C19 1.377(4)
C18 H18 0.9500
C19 C20 1.390(4)
C19 H19 0.9500
C20 C21 1.393(4)
C21 C22 1.390(4)
C21 H21 0.9500
C22 H22 0.9500
C23 H23B 0.9800
C23 H23A 0.9800
C23 H23C 0.9800

loop_
_geom_hbond_atom_site_label_D
_geom_hbond_atom_site_label_H
_geom_hbond_atom_site_label_A
_geom_hbond_distance_DH
_geom_hbond_distance_HA
_geom_hbond_distance_DA
_geom_hbond_angle_DHA
_geom_hbond_site_symmetry_A
N3 H3 N1 0.88 2.05 2.933(3) 177.6 2_476

loop_
_geom_torsion_atom_site_label_1
_geom_torsion_atom_site_label_2
_geom_torsion_atom_site_label_3
_geom_torsion_atom_site_label_4
_geom_torsion
C3 N3 C1 O1 -179.1(3)
C3 N3 C1 C2 0.4(3)
C8 N2 C2 C1 -171.8(2)
C3 N2 C2 C1 -8.2(3)
O1 C1 C2 N2 -175.9(3)
N3 C1 C2 N2 4.6(3)
C1 N3 C3 C4 174.3(3)
C1 N3 C3 N2 -5.6(3)
C8 N2 C3 C4 -6.3(4)
C2 N2 C3 C4 -171.1(2)
C8 N2 C3 N3 173.6(2)
C2 N2 C3 N3 8.8(3)
N3 C3 C4 C5 2.1(4)
N2 C3 C4 C5 -178.0(2)
N3 C3 C4 C6 178.2(2)
N2 C3 C4 C6 -1.9(4)
C3 C4 C5 N1 155(15)
C6 C4 C5 N1 -21(15)
C3 C4 C6 C7 10.3(3)
C5 C4 C6 C7 -173.5(2)
C3 C4 C6 C17 -112.8(3)
C5 C4 C6 C17 63.4(3)
C4 C6 C7 C8 -11.8(3)
C17 C6 C7 C8 111.9(3)
C4 C6 C7 C11 166.6(2)
C17 C6 C7 C11 -69.7(3)
C11 C7 C8 N2 -173.3(2)
C6 C7 C8 N2 5.1(4)
C11 C7 C8 S1 8.1(4)
C6 C7 C8 S1 -173.53(18)
C3 N2 C8 C7 4.6(4)
C2 N2 C8 C7 166.8(2)
C3 N2 C8 S1 -176.64(18)
C2 N2 C8 S1 -14.4(3)
C9 S1 C8 C7 2.0(3)
C9 S1 C8 N2 -176.77(18)
C8 S1 C9 C10 -8.6(2)
C8 S1 C9 C12 173.98(19)
C12 C9 C10 C15 1.2(4)
S1 C9 C10 C15 -176.1(2)
C12 C9 C10 C11 -177.1(2)
S1 C9 C10 C11 5.7(4)
C8 C7 C11 O2 169.1(2)
C6 C7 C11 O2 -9.3(3)
C8 C7 C11 C10 -12.5(4)
C6 C7 C11 C10 169.0(2)
C9 C10 C11 O2 -176.2(2)
C15 C10 C11 O2 5.6(4)
C9 C10 C11 C7 5.4(4)
C15 C10 C11 C7 -172.8(2)
C10 C9 C12 C13 -0.1(4)
S1 C9 C12 C13 177.4(2)
C9 C12 C13 C14 -1.2(4)
C9 C12 C13 S2 178.8(2)
C16 S2 C13 C12 -6.0(3)
C16 S2 C13 C14 174.0(2)
C12 C13 C14 C15 1.4(4)
S2 C13 C14 C15 -178.6(2)
C13 C14 C15 C10 -0.2(4)
C9 C10 C15 C14 -1.0(4)
C11 C10 C15 C14 177.3(2)
C4 C6 C17 C18 53.3(3)
C7 C6 C17 C18 -70.6(3)
C4 C6 C17 C22 -126.4(3)
C7 C6 C17 C22 109.8(3)
C22 C17 C18 C19 0.0(4)
C6 C17 C18 C19 -179.7(2)
C17 C18 C19 C20 -1.3(4)
C23 O3 C20 C19 163.9(3)
C23 O3 C20 C21 -16.2(5)
C18 C19 C20 O3 -178.6(2)
C18 C19 C20 C21 1.5(4)
O3 C20 C21 C22 179.6(3)
C19 C20 C21 C22 -0.5(4)
C18 C17 C22 C21 1.1(4)
C6 C17 C22 C21 -179.2(3)
C20 C21 C22 C17 -0.9(4)

loop_
_platon_squeeze_void_nr
_platon_squeeze_void_average_x
_platon_squeeze_void_average_y
_platon_squeeze_void_average_z
_platon_squeeze_void_volume
_platon_squeeze_void_count_electrons
_platon_squeeze_void_content
1 0.500 -0.044 0.000 246 38 ' '
